data_2002851
loop_
_publ_author_name
'Meyer, H.-J.'
'M\"uller-Buschbaum, HK.'

_publ_section_title
;
 Eine neue durch oxidspuren stabilisierte form des palladiums
;
_journal_coden_ASTM JCOMAH
_journal_name_full 'Journal of the Less-Common Metals'
_journal_page_first 293
_journal_page_last 298
_journal_paper_doi 10.1016/0022-5088(80)90032-6
_journal_volume 76
_journal_year 1976
_chemical_formula_structural (Fe,Mn)(Ta,Nb)2O6
_chemical_formula_sum Pd
_chemical_name_mineral Allopalladium
_chemical_name_systematic Palladium
_space_group_IT_number 164
_symmetry_cell_setting trigonal
_symmetry_Int_Tables_number 164
_symmetry_space_group_name_Hall '-P 3 2"'
_symmetry_space_group_name_H-M 'P -3 m 1'
_cell_angle_alpha 90
_cell_angle_beta 90
_cell_angle_gamma 120
_cell_formula_units_Z 1
_cell_length_a 2.779
_cell_length_b 2.779
_cell_length_c 6.806
_cell_volume 45.5
_refine_ls_R_factor_all 0.06
_cod_database_code 2002851

loop_
_symmetry_equiv_pos_as_xyz
x,y,z
-y,x-y,z
y-x,-x,z
-y,-x,z
x,x-y,z
y-x,y,z
-x,-y,-z
y,y-x,-z
x-y,x,-z
y,x,-z
-x,y-x,-z
x-y,-y,-z

loop_
_atom_site_label
_atom_site_type_symbol
_atom_site_symmetry_multiplicity
_atom_site_Wyckoff_symbol
_atom_site_fract_x
_atom_site_fract_y
_atom_site_fract_z
_atom_site_occupancy
_atom_site_attached_hydrogens
_atom_site_calc_flag
Pd1 Pd0 1 a 0. 0. 0. 1. 0 d
Pd2 Pd0 2 d 0.3333 0.6667 0.3317 0.185 0 d
Pd3 Pd0 2 d 0.3333 0.6667 0.6683 0.165 0 d

loop_
_atom_type_symbol
_atom_type_oxidation_number
Pd0 0.000
